data_2102940
loop_
_publ_author_name
'Billing, David G.'
'Lemmerer, Andreas'

_publ_section_title
;
 Synthesis, characterization and phase transitions in the
 inorganic--organic layered perovskite-type hybrids
 [(C~<i>n~</i>H~2<i>n~+1</i>NH~3~)~2~PbI~4~], <i>n</i> = 4, 5 and 6
;
_journal_issue 5
_journal_name_full 'Acta Crystallographica Section B'
_journal_page_first 735
_journal_page_last 747
_journal_paper_doi 10.1107/S0108768107031758
_journal_volume 63
_journal_year 2007
_chemical_formula_moiety '2(C5 H14 N), I4 Pb'
_chemical_formula_sum 'C10 H28 I4 N2 Pb'
_chemical_formula_weight 891.13
_chemical_name_systematic
;
 bis(pentylammonium)tetraiodoplumbate(II)
;
_space_group_IT_number 14
_symmetry_cell_setting monoclinic
_symmetry_space_group_name_Hall '-P 2yab'
_symmetry_space_group_name_H-M 'P 1 21/a 1'
_atom_sites_solution_hydrogens geom
_atom_sites_solution_primary direct
_atom_sites_solution_secondary difmap
_audit_conform_dict_name cif_core.dic
_audit_conform_dict_version 2.3
_audit_creation_method 'WinGX routine CIF_UPDATE'
_cell_angle_alpha 90
_cell_angle_beta 100.212(2)
_cell_angle_gamma 90
_cell_formula_units_Z 2
_cell_length_a 8.6716(7)
_cell_length_b 8.9297(6)
_cell_length_c 14.8805(13)
_cell_measurement_reflns_used 4406
_cell_measurement_temperature 293(2)
_cell_measurement_theta_max 30.76
_cell_measurement_theta_min 2.54
_cell_volume 1134.01(16)
_computing_cell_refinement 'SAINT-Plus (Bruker, 2004)'
_computing_data_collection 'APEX2 (Bruker, 2005)'
_computing_data_reduction 'SAINT-Plus and XPREP (Bruker 2004)'
_computing_molecular_graphics
;
Ortep-3 for Windows (Farrugia, 1997) and DIAMOND (Brandenburg, 1999)
;
_computing_publication_material
;
WinGX publication routines (Farrugia, 1999) and PLATON (Spek, 2003)
;
_computing_structure_refinement 'SHELXL-97 (Sheldrick, 1997b)'
_computing_structure_solution 'SHELXS-97 (Sheldrick, 1997a)'
_diffrn_ambient_temperature 293(2)
_diffrn_measured_fraction_theta_full 0.999
_diffrn_measured_fraction_theta_max 0.999
_diffrn_measurement_device_type 'Bruker APEX II CCD area detector'
_diffrn_measurement_method '\w scans'
_diffrn_radiation_monochromator graphite
_diffrn_radiation_source 'fine-focus sealed tube'
_diffrn_radiation_type MoK\a
_diffrn_radiation_wavelength 0.71073
_diffrn_reflns_av_R_equivalents 0.0547
_diffrn_reflns_limit_h_max 11
_diffrn_reflns_limit_h_min -10
_diffrn_reflns_limit_k_max 11
_diffrn_reflns_limit_k_min -7
_diffrn_reflns_limit_l_max 19
_diffrn_reflns_limit_l_min -19
_diffrn_reflns_number 8718
_diffrn_reflns_theta_full 28
_diffrn_reflns_theta_max 28
_diffrn_reflns_theta_min 1.39
_diffrn_standards_number 0
_exptl_absorpt_coefficient_mu 12.873
_exptl_absorpt_correction_T_max 0.179
_exptl_absorpt_correction_T_min 0.0198
_exptl_absorpt_correction_type integration
_exptl_absorpt_process_details 'Bruker XPREP (Bruker, 2004)'
_exptl_crystal_colour orange
_exptl_crystal_density_diffrn 2.61
_exptl_crystal_density_meas 0
_exptl_crystal_density_method 'not measured'
_exptl_crystal_description plate
_exptl_crystal_F_000 792
_exptl_crystal_size_max 0.5
_exptl_crystal_size_mid 0.46
_exptl_crystal_size_min 0.14
_refine_diff_density_max 1.897
_refine_diff_density_min -2.07
_refine_ls_extinction_method none
_refine_ls_goodness_of_fit_ref 1.069
_refine_ls_hydrogen_treatment constr
_refine_ls_matrix_type full
_refine_ls_number_parameters 79
_refine_ls_number_reflns 2734
_refine_ls_number_restraints 46
_refine_ls_restrained_S_all 1.067
_refine_ls_R_factor_all 0.0562
_refine_ls_R_factor_gt 0.0441
_refine_ls_shift/su_max 0.001
_refine_ls_shift/su_mean 0
_refine_ls_structure_factor_coef Fsqd
_refine_ls_weighting_details 'calc w=1/[\s^2^(Fo^2^)+(0.0576P)^2^+5.6350P] where P=(Fo^2^+2Fc^2^)/3'
_refine_ls_weighting_scheme calc
_refine_ls_wR_factor_gt 0.1111
_refine_ls_wR_factor_ref 0.1212
_reflns_number_gt 2259
_reflns_number_total 2734
_reflns_threshold_expression >2sigma(I)
_cod_data_source_file bs5044.cif
_cod_data_source_block 2b
_cod_depositor_comments
;
The following automatic conversions were performed:
'_symmetry_cell_setting' value 'Monoclinic' changed to 'monoclinic'
according to '/home/saulius/struct/CIF-dictionaries/cif_core.dic'
dictionary named 'cif_core.dic' version 2.4.1 from 2010-06-29.

Automatic conversion script
Id: cif_fix_enum 1527 2010-12-29 10:47:43Z saulius 

The following automatic conversions were performed:

'_symmetry_cell_setting' value 'Monoclinic' changed to 'monoclinic'
according to /home/saulius/struct/CIF-dictionaries/cif_core.dic
dictionary named 'cif_core.dic' version 2.4.1 from 2010-06-29.

Automatic conversion script
Id: cif_fix_values 1715 2011-07-08 13:25:40Z adriana 
;
_cod_original_cell_volume 1134.01(15)
_cod_original_sg_symbol_H-M P2(1)/a
_cod_database_code 2102940

loop_
_symmetry_equiv_pos_as_xyz
'x, y, z'
'-x+1/2, y+1/2, -z'
'-x, -y, -z'
'x-1/2, -y-1/2, z'

loop_
_atom_site_type_symbol
_atom_site_label
_atom_site_fract_x
_atom_site_fract_y
_atom_site_fract_z
_atom_site_U_iso_or_equiv
_atom_site_adp_type
_atom_site_calc_flag
_atom_site_refinement_flags
_atom_site_occupancy
C C1 0.939(3) 0.5104(17) 0.7438(12) 0.127(5) Uani d DU 1
H H1D 1.0522 0.517 0.7507 0.152 Uiso calc R 1
H H1E 0.8951 0.5909 0.7035 0.152 Uiso calc R 1
C C2 0.888(3) 0.3643(18) 0.6987(10) 0.133(5) Uani d DU 1
H H2A 0.7759 0.3518 0.6969 0.159 Uiso calc R 1
H H2B 0.9412 0.283 0.7347 0.159 Uiso calc R 1
C C3 0.921(3) 0.355(2) 0.6026(10) 0.145(6) Uani d DU 1
H H3A 0.858 0.43 0.5657 0.174 Uiso calc R 1
H H3B 1.0303 0.3816 0.6043 0.174 Uiso calc R 1
C C4 0.892(3) 0.207(2) 0.5561(10) 0.157(7) Uani d DU 1
H H4A 0.788 0.1718 0.5622 0.189 Uiso calc R 1
H H4B 0.9674 0.1347 0.586 0.189 Uiso calc R 1
C C5 0.902(3) 0.215(3) 0.4558(9) 0.146(8) Uani d DU 1
H H5A 0.8853 0.1167 0.4292 0.22 Uiso calc R 1
H H5B 1.0046 0.2496 0.4494 0.22 Uiso calc R 1
H H5C 0.8244 0.2823 0.4253 0.22 Uiso calc R 1
N N1 0.8975(18) 0.5338(13) 0.8290(8) 0.097(4) Uani d U 1
H H1A 0.9285 0.6246 0.8493 0.145 Uiso calc R 1
H H1B 0.9434 0.465 0.8681 0.145 Uiso calc R 1
H H1C 0.7939 0.5267 0.824 0.145 Uiso calc R 1
I I1 0.95588(11) 0.92510(9) 0.78861(5) 0.0753(2) Uani d . 1
I I2 0.70034(8) 1.21391(8) 0.96155(6) 0.0662(2) Uani d . 1
Pb Pb1 1 1 1 0.04330(15) Uani d S 1

loop_
_atom_site_aniso_label
_atom_site_aniso_U_11
_atom_site_aniso_U_22
_atom_site_aniso_U_33
_atom_site_aniso_U_12
_atom_site_aniso_U_13
_atom_site_aniso_U_23
C1 0.170(14) 0.114(11) 0.107(9) 0.028(9) 0.054(10) -0.006(7)
C2 0.170(13) 0.130(10) 0.098(8) 0.036(10) 0.026(9) -0.021(7)
C3 0.174(14) 0.157(12) 0.110(9) 0.013(11) 0.044(10) -0.027(8)
C4 0.192(16) 0.178(14) 0.111(9) -0.004(13) 0.051(12) -0.043(9)
C5 0.159(17) 0.183(19) 0.093(9) -0.046(15) 0.011(11) -0.030(10)
N1 0.149(11) 0.067(6) 0.078(6) 0.016(7) 0.027(7) 0.008(5)
I1 0.1002(6) 0.0647(5) 0.0592(4) -0.0064(4) 0.0094(4) -0.0039(3)
I2 0.0552(4) 0.0540(4) 0.0922(5) 0.0267(3) 0.0212(3) 0.0083(3)
Pb1 0.0364(2) 0.0325(2) 0.0622(3) 0.00046(14) 0.01189(18) -0.00206(18)

loop_
_atom_type_symbol
_atom_type_description
_atom_type_scat_dispersion_real
_atom_type_scat_dispersion_imag
_atom_type_scat_source
C C 0.0033 0.0016 'International Tables Vol C Tables 4.2.6.8 and 6.1.1.4'
H H 0 0 'International Tables Vol C Tables 4.2.6.8 and 6.1.1.4'
N N 0.0061 0.0033 'International Tables Vol C Tables 4.2.6.8 and 6.1.1.4'
I I -0.4742 1.8119 'International Tables Vol C Tables 4.2.6.8 and 6.1.1.4'
Pb Pb -3.3944 10.1111 'International Tables Vol C Tables 4.2.6.8 and 6.1.1.4'

loop_
_exptl_crystal_face_index_h
_exptl_crystal_face_index_k
_exptl_crystal_face_index_l
_exptl_crystal_face_perp_dist
1 0 0 0.07
-1 0 0 0.07
0 1 0 0.23
0 -1 0 0.23
0 0 -1 0.25
0 0 1 0.25

loop_
_geom_angle_atom_site_label_1
_geom_angle_atom_site_label_2
_geom_angle_atom_site_label_3
_geom_angle_site_symmetry_1
_geom_angle_site_symmetry_3
_geom_angle
N1 C1 C2 . . 115.7(14)
N1 C1 H1D . . 108.4
C2 C1 H1D . . 108.4
N1 C1 H1E . . 108.4
C2 C1 H1E . . 108.4
H1D C1 H1E . . 107.4
C1 C2 C3 . . 112.2(11)
C1 C2 H2A . . 109.2
C3 C2 H2A . . 109.2
C1 C2 H2B . . 109.2
C3 C2 H2B . . 109.2
H2A C2 H2B . . 107.9
C4 C3 C2 . . 116.0(11)
C4 C3 H3A . . 108.3
C2 C3 H3A . . 108.3
C4 C3 H3B . . 108.3
C2 C3 H3B . . 108.3
H3A C3 H3B . . 107.4
C3 C4 C5 . . 112.3(12)
C3 C4 H4A . . 109.1
C5 C4 H4A . . 109.1
C3 C4 H4B . . 109.1
C5 C4 H4B . . 109.1
H4A C4 H4B . . 107.9
C4 C5 H5A . . 109.5
C4 C5 H5B . . 109.5
H5A C5 H5B . . 109.5
C4 C5 H5C . . 109.5
H5A C5 H5C . . 109.5
H5B C5 H5C . . 109.5
C1 N1 H1A . . 109.5
C1 N1 H1B . . 109.5
H1A N1 H1B . . 109.5
C1 N1 H1C . . 109.5
H1A N1 H1C . . 109.5
H1B N1 H1C . . 109.5
Pb1 I2 Pb1 . 2_657 153.68(3)
I1 Pb1 I1 . 3_777 180
I1 Pb1 I2 . 3_777 90.16(2)
I1 Pb1 I2 3_777 3_777 89.84(2)
I1 Pb1 I2 . . 89.84(2)
I1 Pb1 I2 3_777 . 90.16(2)
I2 Pb1 I2 3_777 . 180
I1 Pb1 I2 . 4_685 87.99(2)
I1 Pb1 I2 3_777 4_685 92.01(2)
I2 Pb1 I2 3_777 4_685 93.399(8)
I2 Pb1 I2 . 4_685 86.601(8)
I1 Pb1 I2 . 2_647 92.01(2)
I1 Pb1 I2 3_777 2_647 87.99(2)
I2 Pb1 I2 3_777 2_647 86.601(8)
I2 Pb1 I2 . 2_647 93.399(8)
I2 Pb1 I2 4_685 2_647 180

loop_
_geom_bond_atom_site_label_1
_geom_bond_atom_site_label_2
_geom_bond_site_symmetry_2
_geom_bond_distance
C1 N1 . 1.394(19)
C1 C2 . 1.499(9)
C1 H1D . 0.97
C1 H1E . 0.97
C2 C3 . 1.511(9)
C2 H2A . 0.97
C2 H2B . 0.97
C3 C4 . 1.498(9)
C3 H3A . 0.97
C3 H3B . 0.97
C4 C5 . 1.513(9)
C4 H4A . 0.97
C4 H4B . 0.97
C5 H5A . 0.96
C5 H5B . 0.96
C5 H5C . 0.96
N1 H1A . 0.89
N1 H1B . 0.89
N1 H1C . 0.89
I1 Pb1 . 3.1720(8)
I2 Pb1 . 3.1940(6)
I2 Pb1 2_657 3.1975(6)
Pb1 I1 3_777 3.1720(8)
Pb1 I2 3_777 3.1940(6)
Pb1 I2 4_685 3.1975(6)
Pb1 I2 2_647 3.1975(6)

loop_
_geom_hbond_atom_site_label_D
_geom_hbond_atom_site_label_H
_geom_hbond_atom_site_label_A
_geom_hbond_site_symmetry_A
_geom_hbond_distance_DH
_geom_hbond_distance_HA
_geom_hbond_distance_DA
_geom_hbond_angle_DHA
N1 H1A I1 . 0.89 2.85 3.597(12) 142
N1 H1B I2 4_675 0.89 2.89 3.721(13) 156
N1 H1C I1 4_575 0.89 2.92 3.787(15) 166

loop_
_geom_torsion_atom_site_label_1
_geom_torsion_atom_site_label_2
_geom_torsion_atom_site_label_3
_geom_torsion_atom_site_label_4
_geom_torsion_site_symmetry_1
_geom_torsion_site_symmetry_4
_geom_torsion
N1 C1 C2 C3 . . 173.6(19)
C1 C2 C3 C4 . . 173(2)
C2 C3 C4 C5 . . 171(2)
Pb1 I2 Pb1 I1 2_657 . -147.66(6)
Pb1 I2 Pb1 I1 2_657 3_777 32.34(6)
Pb1 I2 Pb1 I2 2_657 4_685 -59.67(7)
Pb1 I2 Pb1 I2 2_657 2_647 120.33(7)
